data_1534650
loop_
_publ_author_name
'Liu, X.-H.'
'Kroll, P.'
'Dronskowski, R.'

_publ_section_title
;
 Crystal structure, magnetic properties, and electronic structure of Ni (N
 C N H2)4 Cl2 and Co (N C N H2)4 Cl2
;
_journal_name_full 'Zeitschrift fuer Anorganische und Allgemeine Chemie'
_journal_page_first 1682
_journal_page_last 1686
_journal_volume 627
_journal_year 2001
_chemical_formula_sum 'C4 H8 Cl2 N8 Ni'
_chemical_name_systematic '(Ni (N C N H2)4) Cl2'
_space_group_IT_number 229
_symmetry_space_group_name_Hall '-I 4 2 3'
_symmetry_space_group_name_H-M 'I m -3 m'
_cell_angle_alpha 90
_cell_angle_beta 90
_cell_angle_gamma 90
_cell_formula_units_Z 6
_cell_length_a 12.5931
_cell_length_b 12.5931
_cell_length_c 12.5931
_cell_volume 1997.091
_citation_journal_id_ASTM ZAACAB
_cod_data_source_file Liu_ZAACAB_2001_16.cif
_cod_data_source_block C4H8Cl2N8Ni1
_cod_original_formula_sum 'C4 H8 Cl2 N8 Ni1'
_cod_database_code 1534650

loop_
_symmetry_equiv_pos_as_xyz
x,y,z
-y,x,z
-x,-y,z
y,-x,z
x,-y,-z
y,x,-z
-x,y,-z
-y,-x,-z
z,x,y
-x,z,y
-z,-x,y
x,-z,y
z,-x,-y
x,z,-y
-z,x,-y
-x,-z,-y
y,z,x
y,-z,-x
z,y,-x
-y,z,-x
-z,-y,-x
-y,-z,x
z,-y,x
-z,y,x
-x,-y,-z
y,-x,-z
x,y,-z
-y,x,-z
-x,y,z
-y,-x,z
x,-y,z
y,x,z
-z,-x,-y
x,-z,-y
z,x,-y
-x,z,-y
-z,x,y
-x,-z,y
z,-x,y
x,z,y
-y,-z,-x
-y,z,x
-z,-y,x
y,-z,x
z,y,x
y,z,-x
-z,y,-x
z,-y,-x
x+1/2,y+1/2,z+1/2
-y+1/2,x+1/2,z+1/2
-x+1/2,-y+1/2,z+1/2
y+1/2,-x+1/2,z+1/2
x+1/2,-y+1/2,-z+1/2
y+1/2,x+1/2,-z+1/2
-x+1/2,y+1/2,-z+1/2
-y+1/2,-x+1/2,-z+1/2
z+1/2,x+1/2,y+1/2
-x+1/2,z+1/2,y+1/2
-z+1/2,-x+1/2,y+1/2
x+1/2,-z+1/2,y+1/2
z+1/2,-x+1/2,-y+1/2
x+1/2,z+1/2,-y+1/2
-z+1/2,x+1/2,-y+1/2
-x+1/2,-z+1/2,-y+1/2
y+1/2,z+1/2,x+1/2
y+1/2,-z+1/2,-x+1/2
z+1/2,y+1/2,-x+1/2
-y+1/2,z+1/2,-x+1/2
-z+1/2,-y+1/2,-x+1/2
-y+1/2,-z+1/2,x+1/2
z+1/2,-y+1/2,x+1/2
-z+1/2,y+1/2,x+1/2
-x+1/2,-y+1/2,-z+1/2
y+1/2,-x+1/2,-z+1/2
x+1/2,y+1/2,-z+1/2
-y+1/2,x+1/2,-z+1/2
-x+1/2,y+1/2,z+1/2
-y+1/2,-x+1/2,z+1/2
x+1/2,-y+1/2,z+1/2
y+1/2,x+1/2,z+1/2
-z+1/2,-x+1/2,-y+1/2
x+1/2,-z+1/2,-y+1/2
z+1/2,x+1/2,-y+1/2
-x+1/2,z+1/2,-y+1/2
-z+1/2,x+1/2,y+1/2
-x+1/2,-z+1/2,y+1/2
z+1/2,-x+1/2,y+1/2
x+1/2,z+1/2,y+1/2
-y+1/2,-z+1/2,-x+1/2
-y+1/2,z+1/2,x+1/2
-z+1/2,-y+1/2,x+1/2
y+1/2,-z+1/2,x+1/2
z+1/2,y+1/2,x+1/2
y+1/2,z+1/2,-x+1/2
-z+1/2,y+1/2,-x+1/2
z+1/2,-y+1/2,-x+1/2

loop_
_atom_site_label
_atom_site_type_symbol
_atom_site_fract_x
_atom_site_fract_y
_atom_site_fract_z
_atom_site_occupancy
_atom_site_U_iso_or_equiv
Ni1 Ni+2 0 0.5 0 1 0.0
H1 H+1 0.183 0 0.2666 1 0.0
N1 N-1 0.38499 0 0.38499 1 0.0
Cl1 Cl-1 0 0.30281 0 1 0.0
N2 N-1 0.2497 0.0252 0.2497 0.5 0.0
C1 C 0.32203 0 0.32203 1 0.0
